data_7123132
loop_
_publ_author_name
'Carroll, Timothy G.'
'Hunt, Camden'
'Garwick, Rachel'
'Wu, Guang'
'Dobrovetsky, Roman'
'M\'enard, Gabriel'

_publ_section_title
;
 An untethered C3v-symmetric triarylphosphine oxide locked by
 intermolecular hydrogen bonding
;
_journal_name_full 'Chemical Communications'
_journal_paper_doi 10.1039/C9CC01128E
_journal_year 2019
_chemical_formula_moiety 'B C24 F20, C Cl2, C29 H24 O3 P V'
_chemical_formula_sum 'C54 H24 B Cl2 F20 O3 P V'
_chemical_formula_weight 1264.40
_space_group_crystal_system monoclinic
_space_group_IT_number 15
_space_group_name_Hall '-C 2yc'
_space_group_name_H-M_alt 'C 1 2/c 1'
_symmetry_Int_Tables_number 15
_symmetry_space_group_name_Hall '-C 2yc'
_symmetry_space_group_name_H-M 'C 1 2/c 1'
_audit_creation_date 2019-02-06
_audit_creation_method
;
Olex2 1.2
(compiled 2018.05.29 svn.r3508 for OlexSys, GUI svn.r5506)
;
_audit_update_record
;
2019-02-06 deposited with the CCDC.    2019-03-05 downloaded from the CCDC.
;
_cell_angle_alpha 90
_cell_angle_beta 115.089(4)
_cell_angle_gamma 90
_cell_formula_units_Z 8
_cell_length_a 25.0426(19)
_cell_length_b 33.159(2)
_cell_length_c 16.5246(11)
_cell_measurement_reflns_used 7185
_cell_measurement_temperature 100(2)
_cell_measurement_theta_max 25.49
_cell_measurement_theta_min 2.24
_cell_volume 12427.2(15)
_computing_cell_refinement 'SAINT v8.34A (Bruker, 2013)'
_computing_data_reduction 'SAINT v8.34A (Bruker, 2013)'
_computing_molecular_graphics 'Olex2 (Dolomanov et al., 2009)'
_computing_publication_material 'Olex2 (Dolomanov et al., 2009)'
_computing_structure_refinement 'olex2.refine (Bourhis et al., 2015)'
_diffrn_ambient_temperature 100.12
_diffrn_measured_fraction_theta_full 0.9864
_diffrn_measured_fraction_theta_max 0.9864
_diffrn_measurement_device_type 'Bruker APEX-II CCD'
_diffrn_measurement_method '\f and \w scans'
_diffrn_radiation_type 'Mo K\a'
_diffrn_radiation_wavelength 0.71073
_diffrn_reflns_av_R_equivalents 0.0683
_diffrn_reflns_av_unetI/netI 0.0833
_diffrn_reflns_limit_h_max 18
_diffrn_reflns_limit_h_min -31
_diffrn_reflns_limit_k_max 40
_diffrn_reflns_limit_k_min -41
_diffrn_reflns_limit_l_max 20
_diffrn_reflns_limit_l_min -20
_diffrn_reflns_number 36579
_diffrn_reflns_theta_full 26.5205
_diffrn_reflns_theta_max 26.52
_diffrn_reflns_theta_min 1.41
_diffrn_standards_number 0
_exptl_absorpt_coefficient_mu 0.369
_exptl_absorpt_correction_T_max 0.7454
_exptl_absorpt_correction_T_min 0.6695
_exptl_absorpt_correction_type multi-scan
_exptl_absorpt_process_details
;
SADABS-2014/5 (Bruker,2014/5) was used for absorption correction.
wR2(int) was 0.0550 before and 0.0448 after correction.
The Ratio of minimum to maximum transmission is 0.8982.
The \l/2 correction factor is 0.00150.
;
_exptl_crystal_density_diffrn 1.3515
_exptl_crystal_description 'red plate'
_exptl_crystal_F_000 5041.9034
_exptl_crystal_size_max 0.25
_exptl_crystal_size_mid 0.2
_exptl_crystal_size_min 0.1
_refine_diff_density_max 0.6480
_refine_diff_density_min -0.7048
_refine_diff_density_rms 0.1148
_refine_ls_d_res_high 0.7959
_refine_ls_d_res_low 14.4038
_refine_ls_goodness_of_fit_ref 0.9862
_refine_ls_hydrogen_treatment constr
_refine_ls_matrix_type full
_refine_ls_number_constraints 48
_refine_ls_number_parameters 739
_refine_ls_number_reflns 12740
_refine_ls_number_restraints 0
_refine_ls_restrained_S_all 0.9862
_refine_ls_R_factor_all 0.0819
_refine_ls_R_factor_gt 0.0467
_refine_ls_shift/su_max 0.0000
_refine_ls_shift/su_mean 0.0000
_refine_ls_structure_factor_coef Fsqd
_refine_ls_weighting_details 'w=1/[\s^2^(Fo^2^)+(0.0594P)^2^+9.0839P] where P=(Fo^2^+2Fc^2^)/3'
_refine_ls_weighting_scheme calc
_refine_ls_wR_factor_gt 0.1226
_refine_ls_wR_factor_ref 0.1358
_reflns_Friedel_coverage 0.0
_reflns_limit_h_max 28
_reflns_limit_h_min -31
_reflns_limit_k_max 41
_reflns_limit_k_min 0
_reflns_limit_l_max 20
_reflns_limit_l_min 0
_reflns_number_gt 7822
_reflns_number_total 12740
_reflns_threshold_expression I>=2u(I)
_cod_data_source_file c9cc01128e2.cif
_cod_data_source_block shelxl
_cod_original_cell_volume 12427.1(16)
_cod_database_code 7123132
_olex2_refinement_description
;
1. Fixed Uiso
 At 1.2 times of:
  All C(H) groups
2. Restrained distances
3. Uiso/Uaniso restraints and constraints
4.a Aromatic/amide H refined with riding coordinates:
 C32(H32), C33(H33), C35(H35), C36(H36), C37(H37), C38(H38), C39(H39),
 C40(H40), C41(H41), C42(H42), C43(H43), C44(H44), C45(H45), C46(H46), C48(H48),
  C49(H49), C50(H50), C51(H51), C52(H52), C54(H54), C55(H55), C56(H56),
 C57(H57), C58(H58)
;
_olex2_submission_special_instructions 'No special instructions were received'

loop_
_space_group_symop_id
_space_group_symop_operation_xyz
1 x,y,z
2 -x,y,-z+1/2
3 -x,-y,-z
4 x,-y,z-1/2
5 x+1/2,y+1/2,z
6 -x+1/2,y+1/2,-z+1/2
7 -x+1/2,-y+1/2,-z
8 x+1/2,-y+1/2,z-1/2

loop_
_atom_site_label
_atom_site_type_symbol
_atom_site_fract_x
_atom_site_fract_y
_atom_site_fract_z
_atom_site_U_iso_or_equiv
_atom_site_adp_type
_atom_site_occupancy
_atom_site_refinement_flags_posn
B1 B 0.72754(15) 0.34676(12) 0.2874(2) 0.0216(8) Uani 1.000000 .
C21 C 0.86852(17) 0.32432(13) 0.0962(3) 0.0478(11) Uani 1.000000 .
C30 C 0.45765(13) 0.23881(10) 0.4557(2) 0.0215(7) Uani 1.000000 .
C31 C 0.40759(13) 0.21122(10) 0.40624(19) 0.0205(7) Uani 1.000000 .
C32 C 0.35036(13) 0.22340(10) 0.3884(2) 0.0207(7) Uani 1.000000 .
H32 H 0.34325(13) 0.24970(10) 0.4044(2) 0.0248(8) Uiso 1.000000 R
C33 C 0.30418(13) 0.19692(10) 0.3474(2) 0.0213(7) Uani 1.000000 .
H33 H 0.26519(13) 0.20510(10) 0.3354(2) 0.0255(9) Uiso 1.000000 R
C34 C 0.31407(13) 0.15834(9) 0.32324(19) 0.0195(7) Uani 1.000000 .
C35 C 0.37175(13) 0.14715(10) 0.3397(2) 0.0242(7) Uani 1.000000 .
H35 H 0.37886(13) 0.12116(10) 0.3222(2) 0.0290(9) Uiso 1.000000 R
C36 C 0.41830(13) 0.17325(10) 0.3809(2) 0.0235(7) Uani 1.000000 .
H36 H 0.45724(13) 0.16536(10) 0.3919(2) 0.0282(9) Uiso 1.000000 R
C37 C 0.52347(16) 0.28995(14) 0.6681(2) 0.0401(10) Uani 1.000000 .
H37 H 0.48868(16) 0.30259(14) 0.6653(2) 0.0481(12) Uiso 1.000000 R
C38 C 0.57727(15) 0.30891(12) 0.6861(2) 0.0335(9) Uani 1.000000 .
H38 H 0.58553(15) 0.33682(12) 0.6979(2) 0.0402(11) Uiso 1.000000 R
C39 C 0.61697(14) 0.27943(11) 0.6837(2) 0.0282(8) Uani 1.000000 .
H39 H 0.65665(14) 0.28405(11) 0.6932(2) 0.0339(10) Uiso 1.000000 R
C40 C 0.58822(15) 0.24233(12) 0.6649(2) 0.0318(9) Uani 1.000000 .
H40 H 0.60476(15) 0.21721(12) 0.6598(2) 0.0382(10) Uiso 1.000000 R
C41 C 0.53040(15) 0.24878(13) 0.6549(2) 0.0366(9) Uani 1.000000 .
H41 H 0.50086(15) 0.22866(13) 0.6415(2) 0.0439(11) Uiso 1.000000 R
C42 C 0.53932(15) 0.29739(12) 0.4101(2) 0.0339(9) Uani 1.000000 .
H42 H 0.52152(15) 0.27974(12) 0.3605(2) 0.0407(11) Uiso 1.000000 R
C43 C 0.51185(15) 0.32938(12) 0.4304(2) 0.0355(9) Uani 1.000000 .
H43 H 0.47208(15) 0.33748(12) 0.3970(2) 0.0426(11) Uiso 1.000000 R
C44 C 0.55242(15) 0.34784(11) 0.5082(2) 0.0342(9) Uani 1.000000 .
H44 H 0.54493(15) 0.37017(11) 0.5379(2) 0.0410(11) Uiso 1.000000 R
C45 C 0.60668(14) 0.32721(12) 0.5347(2) 0.0316(9) Uani 1.000000 .
H45 H 0.64254(14) 0.33388(12) 0.5843(2) 0.0380(10) Uiso 1.000000 R
C46 C 0.59832(14) 0.29527(12) 0.4752(2) 0.0326(9) Uani 1.000000 .
H46 H 0.62692(14) 0.27581(12) 0.4781(2) 0.0392(11) Uiso 1.000000 R
C47 C 0.24823(14) 0.10042(9) 0.3719(2) 0.0237(7) Uani 1.000000 .
C48 C 0.19264(15) 0.09209(10) 0.3676(2) 0.0289(8) Uani 1.000000 .
H48 H 0.15847(15) 0.09747(10) 0.3142(2) 0.0347(10) Uiso 1.000000 R
C49 C 0.18694(17) 0.07601(11) 0.4408(3) 0.0356(9) Uani 1.000000 .
H49 H 0.14886(17) 0.07017(11) 0.4372(3) 0.0427(11) Uiso 1.000000 R
C50 C 0.23615(18) 0.06843(11) 0.5188(2) 0.0379(9) Uani 1.000000 .
H50 H 0.23190(18) 0.05781(11) 0.5692(2) 0.0455(11) Uiso 1.000000 R
C51 C 0.29202(17) 0.07628(11) 0.5240(2) 0.0361(9) Uani 1.000000 .
H51 H 0.32599(17) 0.07099(11) 0.5777(2) 0.0433(11) Uiso 1.000000 R
C52 C 0.29800(15) 0.09198(10) 0.4499(2) 0.0294(8) Uani 1.000000 .
H52 H 0.33614(15) 0.09690(10) 0.4528(2) 0.0353(10) Uiso 1.000000 R
C53 C 0.27262(13) 0.08704(10) 0.2158(2) 0.0226(7) Uani 1.000000 .
C54 C 0.28057(15) 0.09926(11) 0.1413(2) 0.0308(8) Uani 1.000000 .
H54 H 0.27638(15) 0.12688(11) 0.1244(2) 0.0370(10) Uiso 1.000000 R
C55 C 0.29463(16) 0.07102(11) 0.0915(2) 0.0358(9) Uani 1.000000 .
H55 H 0.30099(16) 0.07963(11) 0.0414(2) 0.0429(11) Uiso 1.000000 R
C56 C 0.29950(17) 0.03088(11) 0.1133(3) 0.0373(9) Uani 1.000000 .
H56 H 0.30812(17) 0.01173(11) 0.0778(3) 0.0447(11) Uiso 1.000000 R
C57 C 0.29174(19) 0.01846(11) 0.1879(3) 0.0433(10) Uani 1.000000 .
H57 H 0.29517(19) -0.00928(11) 0.2036(3) 0.0520(12) Uiso 1.000000 R
C58 C 0.27899(16) 0.04655(11) 0.2393(2) 0.0343(9) Uani 1.000000 .
H58 H 0.27458(16) 0.03802(11) 0.2911(2) 0.0411(10) Uiso 1.000000 R
C59 C 0.70807(13) 0.30219(9) 0.3112(2) 0.0193(7) Uani 1.000000 .
C60 C 0.64818(13) 0.29338(9) 0.2827(2) 0.0195(7) Uani 1.000000 .
C61 C 0.62623(12) 0.25649(10) 0.29352(19) 0.0196(7) Uani 1.000000 .
C62 C 0.66417(14) 0.22557(10) 0.3354(2) 0.0222(7) Uani 1.000000 .
C63 C 0.72376(13) 0.23220(10) 0.3652(2) 0.0222(7) Uani 1.000000 .
C64 C 0.74385(13) 0.26930(10) 0.3511(2) 0.0220(7) Uani 1.000000 .
C65 C 0.70016(13) 0.34492(10) 0.1771(2) 0.0217(7) Uani 1.000000 .
C66 C 0.64793(14) 0.36255(10) 0.1168(2) 0.0248(7) Uani 1.000000 .
C67 C 0.62445(14) 0.35639(11) 0.0260(2) 0.0273(8) Uani 1.000000 .
C68 C 0.65267(15) 0.33249(11) -0.0102(2) 0.0285(8) Uani 1.000000 .
C69 C 0.70498(14) 0.31447(10) 0.0451(2) 0.0263(8) Uani 1.000000 .
C70 C 0.72631(13) 0.32015(10) 0.1360(2) 0.0216(7) Uani 1.000000 .
C71 C 0.79930(13) 0.35585(10) 0.3360(2) 0.0213(7) Uani 1.000000 .
C72 C 0.82963(14) 0.35154(10) 0.4281(2) 0.0252(8) Uani 1.000000 .
C73 C 0.88917(14) 0.36007(11) 0.4766(2) 0.0325(9) Uani 1.000000 .
C74 C 0.92085(14) 0.37506(11) 0.4338(2) 0.0291(8) Uani 1.000000 .
C75 C 0.89288(14) 0.38080(10) 0.3435(2) 0.0275(8) Uani 1.000000 .
C76 C 0.83387(14) 0.37154(10) 0.2973(2) 0.0241(7) Uani 1.000000 .
C77 C 0.70131(13) 0.38471(10) 0.3247(2) 0.0231(7) Uani 1.000000 .
C78 C 0.67943(14) 0.38249(10) 0.3891(2) 0.0274(8) Uani 1.000000 .
C79 C 0.66228(16) 0.41531(11) 0.4223(3) 0.0348(9) Uani 1.000000 .
C80 C 0.66680(17) 0.45321(11) 0.3931(3) 0.0406(10) Uani 1.000000 .
C81 C 0.68878(16) 0.45780(11) 0.3309(3) 0.0366(9) Uani 1.000000 .
C82 C 0.70543(14) 0.42402(11) 0.2988(2) 0.0284(8) Uani 1.000000 .
Cl1 Cl 0.87950(4) 0.27178(3) 0.11394(6) 0.0402(2) Uani 1.000000 .
Cl2 Cl 0.93496(5) 0.34984(4) 0.11591(8) 0.0572(3) Uani 1.000000 .
F1 F 0.60769(7) 0.32247(6) 0.24253(12) 0.0273(4) Uani 1.000000 .
F2 F 0.56752(7) 0.25073(6) 0.26272(12) 0.0265(4) Uani 1.000000 .
F3 F 0.64364(8) 0.18973(6) 0.34624(12) 0.0292(4) Uani 1.000000 .
F4 F 0.76208(8) 0.20233(6) 0.40613(13) 0.0333(5) Uani 1.000000 .
F5 F 0.80326(7) 0.27183(6) 0.38009(13) 0.0309(5) Uani 1.000000 .
F6 F 0.61651(8) 0.38698(6) 0.14553(13) 0.0309(5) Uani 1.000000 .
F7 F 0.57264(8) 0.37402(7) -0.02749(13) 0.0398(5) Uani 1.000000 .
F8 F 0.62976(9) 0.32621(6) -0.09909(12) 0.0395(5) Uani 1.000000 .
F9 F 0.73404(9) 0.29081(6) 0.01156(13) 0.0380(5) Uani 1.000000 .
F10 F 0.77571(7) 0.29922(6) 0.18759(12) 0.0272(4) Uani 1.000000 .
F11 F 0.80024(8) 0.33825(6) 0.47527(12) 0.0313(5) Uani 1.000000 .
F12 F 0.91491(8) 0.35498(7) 0.56571(13) 0.0458(6) Uani 1.000000 .
F13 F 0.97800(8) 0.38475(7) 0.47973(15) 0.0452(6) Uani 1.000000 .
F14 F 0.92363(8) 0.39640(7) 0.30062(14) 0.0417(6) Uani 1.000000 .
F15 F 0.81099(8) 0.37980(6) 0.20890(12) 0.0291(4) Uani 1.000000 .
F16 F 0.67496(8) 0.34666(6) 0.42459(13) 0.0317(5) Uani 1.000000 .
F17 F 0.64136(10) 0.41045(7) 0.48434(16) 0.0508(6) Uani 1.000000 .
F18 F 0.65047(12) 0.48568(7) 0.42747(19) 0.0628(7) Uani 1.000000 .
F19 F 0.69426(11) 0.49495(6) 0.30255(18) 0.0533(6) Uani 1.000000 .
F20 F 0.72776(8) 0.43065(6) 0.23860(13) 0.0339(5) Uani 1.000000 .
O1 O 0.19658(9) 0.14584(7) 0.22118(15) 0.0277(5) Uani 1.000000 .
O2 O 0.44911(9) 0.27382(7) 0.47977(14) 0.0221(5) Uani 1.000000 .
O3 O 0.51071(9) 0.22843(7) 0.47769(14) 0.0266(5) Uani 1.000000 .
P1 P 0.25204(3) 0.12415(3) 0.27644(5) 0.02103(19) Uani 1.000000 .
V1 V 0.53950(2) 0.282955(17) 0.54425(3) 0.02129(14) Uani 1.000000 .

loop_
_atom_site_aniso_label
_atom_site_aniso_U_11
_atom_site_aniso_U_22
_atom_site_aniso_U_33
_atom_site_aniso_U_12
_atom_site_aniso_U_13
_atom_site_aniso_U_23
B1 0.0206(18) 0.025(2) 0.0200(18) 0.0011(15) 0.0098(15) 0.0047(16)
C21 0.038(2) 0.046(3) 0.060(3) -0.0035(19) 0.022(2) -0.013(2)
C30 0.0219(16) 0.031(2) 0.0122(15) 0.0000(14) 0.0074(13) -0.0021(14)
C31 0.0205(15) 0.0255(18) 0.0131(15) -0.0029(13) 0.0047(13) 0.0020(14)
C32 0.0247(16) 0.0183(17) 0.0171(15) 0.0007(13) 0.0070(13) -0.0014(14)
C33 0.0175(15) 0.0271(19) 0.0186(16) 0.0049(13) 0.0070(13) 0.0055(14)
C34 0.0213(15) 0.0208(17) 0.0128(15) 0.0009(13) 0.0038(13) 0.0045(13)
C35 0.0246(16) 0.0188(17) 0.0258(18) 0.0027(13) 0.0075(14) -0.0023(15)
C36 0.0184(15) 0.0291(19) 0.0214(17) 0.0035(14) 0.0069(13) -0.0005(15)
C37 0.031(2) 0.076(3) 0.0168(17) 0.0014(19) 0.0142(16) -0.0030(19)
C38 0.041(2) 0.044(2) 0.0165(17) -0.0044(18) 0.0122(16) -0.0080(16)
C39 0.0226(16) 0.039(2) 0.0165(16) -0.0062(15) 0.0021(14) 0.0033(16)
C40 0.0307(19) 0.038(2) 0.0201(17) -0.0038(16) 0.0041(15) 0.0080(16)
C41 0.033(2) 0.057(3) 0.0187(17) -0.0189(18) 0.0099(15) 0.0018(18)
C42 0.0321(19) 0.054(3) 0.0134(16) -0.0157(18) 0.0079(15) -0.0011(17)
C43 0.0263(18) 0.045(2) 0.033(2) -0.0033(17) 0.0112(16) 0.0156(19)
C44 0.038(2) 0.030(2) 0.037(2) -0.0052(16) 0.0189(18) 0.0017(17)
C45 0.0259(18) 0.046(2) 0.0212(18) -0.0156(16) 0.0082(15) 0.0011(17)
C46 0.0242(18) 0.052(3) 0.0282(19) -0.0040(16) 0.0176(16) 0.0013(18)
C47 0.0313(18) 0.0146(17) 0.0258(18) -0.0001(14) 0.0128(15) -0.0043(14)
C48 0.0344(19) 0.0248(19) 0.0285(19) -0.0021(15) 0.0143(16) -0.0050(16)
C49 0.049(2) 0.023(2) 0.048(2) -0.0055(17) 0.033(2) -0.0076(18)
C50 0.064(3) 0.028(2) 0.031(2) 0.0047(19) 0.028(2) 0.0039(17)
C51 0.050(2) 0.032(2) 0.0262(19) 0.0021(18) 0.0159(18) 0.0040(17)
C52 0.0317(19) 0.028(2) 0.0271(18) 0.0006(15) 0.0109(16) 0.0038(16)
C53 0.0200(15) 0.0238(18) 0.0188(16) -0.0034(13) 0.0032(13) 0.0021(14)
C54 0.041(2) 0.0202(19) 0.0285(19) 0.0002(15) 0.0125(17) 0.0023(16)
C55 0.049(2) 0.032(2) 0.0268(19) -0.0003(18) 0.0165(18) 0.0014(17)
C56 0.053(2) 0.027(2) 0.036(2) 0.0004(18) 0.0229(19) -0.0057(18)
C57 0.073(3) 0.019(2) 0.049(2) 0.0001(19) 0.038(2) -0.0028(19)
C58 0.046(2) 0.023(2) 0.036(2) -0.0040(16) 0.0197(18) 0.0017(17)
C59 0.0224(16) 0.0210(17) 0.0171(16) 0.0000(13) 0.0107(13) -0.0001(14)
C60 0.0223(16) 0.0212(18) 0.0163(15) 0.0029(13) 0.0094(13) 0.0011(14)
C61 0.0152(15) 0.0296(19) 0.0147(15) -0.0012(13) 0.0068(13) -0.0008(14)
C62 0.0304(17) 0.0213(18) 0.0162(15) -0.0039(14) 0.0112(14) 0.0011(14)
C63 0.0250(17) 0.0209(18) 0.0192(16) 0.0054(14) 0.0080(14) 0.0042(14)
C64 0.0185(15) 0.0295(19) 0.0190(16) 0.0016(14) 0.0089(13) -0.0004(15)
C65 0.0217(16) 0.0190(17) 0.0230(17) -0.0033(13) 0.0082(14) 0.0034(14)
C66 0.0253(17) 0.0228(18) 0.0289(18) -0.0023(14) 0.0141(15) 0.0038(15)
C67 0.0240(17) 0.031(2) 0.0223(17) -0.0024(15) 0.0049(14) 0.0089(16)
C68 0.0354(19) 0.031(2) 0.0189(17) -0.0113(16) 0.0108(15) 0.0010(15)
C69 0.0329(18) 0.0245(19) 0.0304(19) -0.0076(15) 0.0220(16) -0.0058(16)
C70 0.0202(16) 0.0237(18) 0.0225(17) -0.0020(13) 0.0107(14) 0.0015(15)
C71 0.0213(16) 0.0216(18) 0.0227(17) 0.0003(13) 0.0110(14) 0.0001(14)
C72 0.0272(17) 0.0242(19) 0.0278(18) -0.0032(14) 0.0150(15) 0.0057(15)
C73 0.0283(18) 0.037(2) 0.0240(18) -0.0043(16) 0.0029(15) 0.0035(17)
C74 0.0213(17) 0.028(2) 0.036(2) -0.0042(14) 0.0094(15) 0.0013(17)
C75 0.0290(18) 0.0260(19) 0.036(2) -0.0046(15) 0.0221(16) 0.0004(16)
C76 0.0271(17) 0.0253(19) 0.0210(17) 0.0022(14) 0.0114(14) 0.0049(15)
C77 0.0192(16) 0.0271(19) 0.0228(17) -0.0034(14) 0.0085(14) -0.0005(15)
C78 0.0327(18) 0.0231(19) 0.0282(19) -0.0047(15) 0.0147(16) -0.0021(16)
C79 0.040(2) 0.033(2) 0.044(2) -0.0092(17) 0.0295(19) -0.0075(19)
C80 0.046(2) 0.026(2) 0.063(3) -0.0013(17) 0.035(2) -0.010(2)
C81 0.044(2) 0.020(2) 0.054(2) -0.0054(16) 0.029(2) 0.0009(18)
C82 0.0259(17) 0.028(2) 0.034(2) -0.0021(15) 0.0158(16) -0.0006(17)
Cl1 0.0379(5) 0.0529(6) 0.0321(5) 0.0072(4) 0.0171(4) 0.0071(5)
Cl2 0.0443(6) 0.0590(7) 0.0714(8) -0.0073(5) 0.0276(6) -0.0165(6)
F1 0.0190(9) 0.0284(11) 0.0315(11) 0.0031(8) 0.0078(8) 0.0064(9)
F2 0.0202(9) 0.0319(11) 0.0255(10) -0.0065(8) 0.0080(8) 0.0002(9)
F3 0.0332(10) 0.0245(11) 0.0283(11) -0.0060(8) 0.0114(9) 0.0045(9)
F4 0.0279(10) 0.0252(11) 0.0412(12) 0.0058(8) 0.0093(9) 0.0094(10)
F5 0.0185(9) 0.0309(11) 0.0420(12) 0.0030(8) 0.0114(8) 0.0077(10)
F6 0.0279(10) 0.0321(12) 0.0309(11) 0.0070(9) 0.0107(9) 0.0042(9)
F7 0.0311(11) 0.0496(14) 0.0281(11) 0.0026(10) 0.0022(9) 0.0126(10)
F8 0.0496(12) 0.0456(13) 0.0175(10) -0.0129(10) 0.0088(9) -0.0020(9)
F9 0.0442(12) 0.0416(13) 0.0324(12) -0.0043(10) 0.0202(10) -0.0093(10)
F10 0.0244(9) 0.0314(11) 0.0271(10) 0.0028(8) 0.0121(8) -0.0004(9)
F11 0.0298(10) 0.0409(12) 0.0219(10) -0.0082(9) 0.0096(8) 0.0044(9)
F12 0.0344(11) 0.0651(16) 0.0254(11) -0.0117(11) 0.0004(9) 0.0125(11)
F13 0.0227(10) 0.0577(15) 0.0470(13) -0.0103(10) 0.0069(10) 0.0061(12)
F14 0.0318(11) 0.0560(15) 0.0437(13) -0.0120(10) 0.0221(10) 0.0021(11)
F15 0.0302(10) 0.0361(12) 0.0241(10) -0.0046(9) 0.0144(8) 0.0039(9)
F16 0.0454(12) 0.0260(11) 0.0332(11) -0.0045(9) 0.0258(10) 0.0003(9)
F17 0.0732(16) 0.0369(13) 0.0687(16) -0.0096(12) 0.0555(14) -0.0126(12)
F18 0.0887(18) 0.0282(13) 0.103(2) -0.0040(12) 0.0715(18) -0.0144(14)
F19 0.0709(16) 0.0196(12) 0.0876(19) -0.0022(11) 0.0513(15) 0.0044(12)
F20 0.0443(12) 0.0260(11) 0.0418(12) -0.0002(9) 0.0284(10) 0.0070(10)
O1 0.0200(11) 0.0318(14) 0.0265(12) 0.0031(10) 0.0052(10) 0.0023(11)
O2 0.0192(11) 0.0248(13) 0.0223(11) -0.0033(9) 0.0088(9) -0.0038(10)
O3 0.0177(11) 0.0339(14) 0.0267(12) -0.0005(10) 0.0079(9) -0.0050(11)
P1 0.0206(4) 0.0202(4) 0.0185(4) -0.0002(3) 0.0046(3) 0.0005(4)
V1 0.0172(3) 0.0311(3) 0.0150(3) -0.0041(2) 0.0062(2) -0.0025(2)

loop_
_atom_type_symbol
_atom_type_scat_dispersion_real
_atom_type_scat_dispersion_imag
_atom_type_scat_Cromer_Mann_a1
_atom_type_scat_Cromer_Mann_a2
_atom_type_scat_Cromer_Mann_a3
_atom_type_scat_Cromer_Mann_a4
_atom_type_scat_Cromer_Mann_b1
_atom_type_scat_Cromer_Mann_b2
_atom_type_scat_Cromer_Mann_b3
_atom_type_scat_Cromer_Mann_b4
_atom_type_scat_Cromer_Mann_c
_atom_type_scat_source
_atom_type_scat_dispersion_source
C 0.00347 0.00161 2.31000 1.02000 1.58860 0.86500 20.84390 10.20750 0.56870 51.65120 0.215599998832 'International Tables Volume C Table 6.1.1.4 (pp. 500-502)' 'Henke, Gullikson and Davis, At. Data and Nucl. Data Tables, 1993, 54, 2'
B 0.00141 0.00067 2.05450 1.33260 1.09790 0.70680 23.21850 1.02100 60.34980 0.14030 -0.193200007081 'International Tables Volume C Table 6.1.1.4 (pp. 500-502)' 'Henke, Gullikson and Davis, At. Data and Nucl. Data Tables, 1993, 54, 2'
Cl 0.14873 0.16029 11.46040 7.19640 6.25560 1.64550 0.01040 1.16620 18.51940 47.77840 -9.55739974976 'International Tables Volume C Table 6.1.1.4 (pp. 500-502)' 'Henke, Gullikson and Davis, At. Data and Nucl. Data Tables, 1993, 54, 2'
H 0.00000 0.00000 0.49300 0.32291 0.14019 0.04081 10.51090 26.12570 3.14236 57.79970 0.0030380000826 'International Tables Volume C Table 6.1.1.4 (pp. 500-502)' 'Henke, Gullikson and Davis, At. Data and Nucl. Data Tables, 1993, 54, 2'
F 0.01794 0.01033 3.53920 2.64120 1.51700 1.02430 10.28250 4.29440 0.26150 26.14760 0.277599990368 'International Tables Volume C Table 6.1.1.4 (pp. 500-502)' 'Henke, Gullikson and Davis, At. Data and Nucl. Data Tables, 1993, 54, 2'
O 0.01158 0.00611 3.04850 2.28680 1.54630 0.86700 13.27710 5.70110 0.32390 32.90890 0.250800013542 'International Tables Volume C Table 6.1.1.4 (pp. 500-502)' 'Henke, Gullikson and Davis, At. Data and Nucl. Data Tables, 1993, 54, 2'
P 0.10434 0.09671 6.43450 4.17910 1.78000 1.49080 1.90670 27.15700 0.52600 68.16450 1.11489999294 'International Tables Volume C Table 6.1.1.4 (pp. 500-502)' 'Henke, Gullikson and Davis, At. Data and Nucl. Data Tables, 1993, 54, 2'
V 0.31844 0.54361 10.29710 7.35110 2.07030 2.05710 6.86570 0.43850 26.89380 102.47800 1.21990001202 'International Tables Volume C Table 6.1.1.4 (pp. 500-502)' 'Henke, Gullikson and Davis, At. Data and Nucl. Data Tables, 1993, 54, 2'

loop_
_geom_angle_atom_site_label_1
_geom_angle_atom_site_label_2
_geom_angle_atom_site_label_3
_geom_angle
C65 B1 C59 101.7(3)
C71 B1 C59 114.6(3)
C71 B1 C65 113.5(3)
C77 B1 C59 112.8(3)
C77 B1 C65 113.2(3)
C77 B1 C71 101.6(3)
Cl2 C21 Cl1 111.9(2)
O2 C30 C31 121.2(3)
O3 C30 C31 121.9(3)
O3 C30 O2 116.9(3)
V1 C30 C31 176.9(2)
V1 C30 O2 58.34(15)
V1 C30 O3 58.57(16)
C32 C31 C30 119.3(3)
C36 C31 C30 119.9(3)
C36 C31 C32 120.7(3)
H32 C32 C31 120.27(18)
C33 C32 C31 119.5(3)
C33 C32 H32 120.27(19)
H33 C33 C32 119.62(19)
C34 C33 C32 120.8(3)
C34 C33 H33 119.62(17)
C35 C34 C33 118.8(3)
P1 C34 C33 118.2(2)
P1 C34 C35 123.0(2)
H35 C35 C34 119.47(19)
C36 C35 C34 121.1(3)
C36 C35 H35 119.47(19)
C35 C36 C31 119.2(3)
H36 C36 C31 120.41(17)
H36 C36 C35 120.41(19)
C38 C37 H37 126.3(2)
C41 C37 H37 126.3(2)
C41 C37 C38 107.4(3)
V1 C37 H37 120.85(10)
V1 C37 C38 73.4(2)
V1 C37 C41 71.3(2)
H38 C38 C37 126.0(2)
C39 C38 C37 108.0(3)
C39 C38 H38 126.0(2)
V1 C38 C37 70.8(2)
V1 C38 H38 122.36(10)
V1 C38 C39 72.55(19)
H39 C39 C38 125.8(2)
C40 C39 C38 108.4(3)
C40 C39 H39 125.8(2)
V1 C39 C38 71.77(18)
V1 C39 H39 122.45(9)
V1 C39 C40 71.63(18)
H40 C40 C39 126.2(2)
C41 C40 C39 107.6(4)
C41 C40 H40 126.2(2)
V1 C40 C39 73.02(19)
V1 C40 H40 122.07(10)
V1 C40 C41 70.4(2)
C40 C41 C37 108.6(3)
H41 C41 C37 125.7(2)
H41 C41 C40 125.7(2)
V1 C41 C37 72.4(2)
V1 C41 C40 73.5(2)
V1 C41 H41 120.18(9)
C43 C42 H42 125.6(2)
C46 C42 H42 125.6(2)
C46 C42 C43 108.7(3)
V1 C42 H42 121.23(9)
V1 C42 C43 73.7(2)
V1 C42 C46 71.13(19)
H43 C43 C42 125.8(2)
C44 C43 C42 108.5(3)
C44 C43 H43 125.8(2)
V1 C43 C42 71.1(2)
V1 C43 H43 122.80(9)
V1 C43 C44 72.0(2)
H44 C44 C43 126.2(2)
C45 C44 C43 107.5(3)
C45 C44 H44 126.2(2)
V1 C44 C43 72.6(2)
V1 C44 H44 121.13(10)
V1 C44 C45 71.8(2)
H45 C45 C44 126.0(2)
C46 C45 C44 108.1(3)
C46 C45 H45 126.0(2)
V1 C45 C44 72.17(19)
V1 C45 H45 122.95(8)
V1 C45 C46 70.58(19)
C45 C46 C42 107.1(3)
H46 C46 C42 126.5(2)
H46 C46 C45 126.5(2)
V1 C46 C42 72.40(19)
V1 C46 C45 73.51(19)
V1 C46 H46 119.56(10)
C52 C47 C48 119.5(3)
P1 C47 C48 117.7(3)
P1 C47 C52 122.7(3)
H48 C48 C47 119.9(2)
C49 C48 C47 120.2(3)
C49 C48 H48 119.9(2)
H49 C49 C48 119.8(2)
C50 C49 C48 120.4(3)
C50 C49 H49 119.8(2)
H50 C50 C49 120.0(2)
C51 C50 C49 120.1(3)
C51 C50 H50 120.0(2)
H51 C51 C50 120.1(2)
C52 C51 C50 119.7(3)
C52 C51 H51 120.1(2)
C51 C52 C47 120.1(3)
H52 C52 C47 120.0(2)
H52 C52 C51 120.0(2)
C58 C53 C54 119.2(3)
P1 C53 C54 118.6(3)
P1 C53 C58 122.2(3)
H54 C54 C53 120.1(2)
C55 C54 C53 119.8(3)
C55 C54 H54 120.1(2)
H55 C55 C54 119.5(2)
C56 C55 C54 121.0(3)
C56 C55 H55 119.5(2)
H56 C56 C55 120.3(2)
C57 C56 C55 119.5(4)
C57 C56 H56 120.3(2)
H57 C57 C56 120.0(2)
C58 C57 C56 120.0(4)
C58 C57 H57 120.0(2)
C57 C58 C53 120.4(3)
H58 C58 C53 119.8(2)
H58 C58 C57 119.8(2)
C60 C59 B1 119.2(3)
C64 C59 B1 128.2(3)
C64 C59 C60 112.3(3)
C61 C60 C59 124.7(3)
F1 C60 C59 119.3(3)
F1 C60 C61 116.0(3)
C62 C61 C60 119.9(3)
F2 C61 C60 120.3(3)
F2 C61 C62 119.7(3)
C63 C62 C61 118.4(3)
F3 C62 C61 120.6(3)
F3 C62 C63 120.9(3)
C64 C63 C62 119.8(3)
F4 C63 C62 119.8(3)
F4 C63 C64 120.4(3)
C63 C64 C59 124.8(3)
F5 C64 C59 120.6(3)
F5 C64 C63 114.6(3)
C66 C65 B1 126.7(3)
C70 C65 B1 119.9(3)
C70 C65 C66 113.1(3)
C67 C66 C65 123.7(3)
F6 C66 C65 120.8(3)
F6 C66 C67 115.5(3)
C68 C67 C66 120.4(3)
F7 C67 C66 119.8(3)
F7 C67 C68 119.8(3)
C69 C68 C67 119.2(3)
F8 C68 C67 120.7(3)
F8 C68 C69 120.2(3)
C70 C69 C68 119.0(3)
F9 C69 C68 120.7(3)
F9 C69 C70 120.3(3)
C69 C70 C65 124.5(3)
F10 C70 C65 119.1(3)
F10 C70 C69 116.4(3)
C72 C71 B1 119.3(3)
C76 C71 B1 127.6(3)
C76 C71 C72 112.8(3)
C73 C72 C71 124.4(3)
F11 C72 C71 119.1(3)
F11 C72 C73 116.5(3)
C74 C73 C72 119.6(3)
F12 C73 C72 120.3(3)
F12 C73 C74 120.0(3)
C75 C74 C73 118.4(3)
F13 C74 C73 120.7(3)
F13 C74 C75 120.9(3)
C76 C75 C74 120.4(3)
F14 C75 C74 119.0(3)
F14 C75 C76 120.6(3)
C75 C76 C71 124.3(3)
F15 C76 C71 121.1(3)
F15 C76 C75 114.7(3)
C78 C77 B1 126.3(3)
C82 C77 B1 120.4(3)
C82 C77 C78 112.9(3)
C79 C78 C77 123.9(3)
F16 C78 C77 120.7(3)
F16 C78 C79 115.4(3)
C80 C79 C78 120.2(3)
F17 C79 C78 120.0(3)
F17 C79 C80 119.7(3)
C81 C80 C79 119.2(3)
F18 C80 C79 119.8(3)
F18 C80 C81 121.0(3)
C82 C81 C80 118.9(3)
F19 C81 C80 119.8(3)
F19 C81 C82 121.2(3)
C81 C82 C77 124.8(3)
F20 C82 C77 119.2(3)
F20 C82 C81 116.0(3)
V1 O2 C30 90.13(17)
V1 O3 C30 90.10(19)
C47 P1 C34 104.72(14)
C53 P1 C34 105.67(14)
C53 P1 C47 108.89(15)
O1 P1 C34 111.64(14)
O1 P1 C47 111.54(14)
O1 P1 C53 113.82(14)
C37 V1 C30 100.27(12)
C38 V1 C30 135.81(12)
C38 V1 C37 35.83(13)
C39 V1 C30 135.06(12)
C39 V1 C37 59.75(13)
C39 V1 C38 35.68(12)
C40 V1 C30 99.89(12)
C40 V1 C37 60.25(14)
C40 V1 C38 59.50(14)
C40 V1 C39 35.35(12)
C41 V1 C30 80.55(12)
C41 V1 C37 36.35(14)
C41 V1 C38 59.76(14)
C41 V1 C39 59.48(12)
C41 V1 C40 36.08(13)
C42 V1 C30 83.53(11)
C42 V1 C37 159.63(16)
C42 V1 C38 138.60(13)
C42 V1 C39 129.89(12)
C42 V1 C40 139.23(14)
C42 V1 C41 160.97(15)
C43 V1 C30 91.49(12)
C43 V1 C37 124.44(16)
C43 V1 C38 115.86(14)
C43 V1 C39 133.39(13)
C43 V1 C40 166.79(12)
C43 V1 C41 154.96(14)
C43 V1 C42 35.19(13)
C44 V1 C30 125.68(12)
C44 V1 C37 103.78(15)
C44 V1 C38 82.57(14)
C44 V1 C39 98.97(13)
C44 V1 C40 134.32(13)
C44 V1 C41 139.50(15)
C44 V1 C42 59.29(14)
C44 V1 C43 35.45(13)
C45 V1 C30 143.10(11)
C45 V1 C37 114.52(14)
C45 V1 C38 80.37(13)
C45 V1 C39 76.65(12)
C45 V1 C40 107.59(12)
C45 V1 C41 135.39(12)
C45 V1 C42 59.58(12)
C45 V1 C43 59.28(12)
C45 V1 C44 35.99(13)
C46 V1 C30 111.67(12)
C46 V1 C37 147.88(13)
C46 V1 C38 112.05(13)
C46 V1 C39 93.52(12)
C46 V1 C40 109.10(13)
C46 V1 C41 145.03(14)
C46 V1 C42 36.48(12)
C46 V1 C43 59.88(13)
C46 V1 C44 60.19(14)
C46 V1 C45 35.91(13)
O2 V1 C30 31.52(9)
O2 V1 C37 84.60(11)
O2 V1 C38 117.87(11)
O2 V1 C39 141.24(11)
O2 V1 C40 115.14(11)
O2 V1 C41 83.06(11)
O2 V1 C42 88.81(10)
O2 V1 C43 78.06(10)
O2 V1 C44 104.31(11)
O2 V1 C45 137.08(11)
O2 V1 C46 124.92(11)
O3 V1 C30 31.33(9)
O3 V1 C37 114.42(13)
O3 V1 C38 140.15(12)
O3 V1 C39 116.19(11)
O3 V1 C40 83.45(11)
O3 V1 C41 81.94(12)
O3 V1 C42 79.04(12)
O3 V1 C43 103.45(12)
O3 V1 C44 137.24(12)
O3 V1 C45 128.42(11)
O3 V1 C46 92.54(12)
O3 V1 O2 62.84(8)

loop_
_geom_bond_atom_site_label_1
_geom_bond_atom_site_label_2
_geom_bond_distance
B1 C59 1.655(5)
B1 C65 1.654(5)
B1 C71 1.656(4)
B1 C77 1.654(5)
C21 Cl1 1.769(4)
C21 Cl2 1.769(4)
C30 C31 1.486(4)
C30 O2 1.275(4)
C30 O3 1.267(4)
C30 V1 2.438(3)
C31 C32 1.395(4)
C31 C36 1.388(4)
C32 H32 0.9500
C32 C33 1.379(4)
C33 H33 0.9500
C33 C34 1.393(4)
C34 C35 1.402(4)
C34 P1 1.811(3)
C35 H35 0.9500
C35 C36 1.378(4)
C36 H36 0.9500
C37 H37 0.9500
C37 C38 1.400(5)
C37 C41 1.404(6)
C37 V1 2.258(3)
C38 H38 0.9500
C38 C39 1.407(5)
C38 V1 2.291(3)
C39 H39 0.9500
C39 C40 1.392(5)
C39 V1 2.301(3)
C40 H40 0.9500
C40 C41 1.402(5)
C40 V1 2.284(3)
C41 H41 0.9500
C41 V1 2.244(3)
C42 H42 0.9500
C42 C43 1.381(5)
C42 C46 1.414(5)
C42 V1 2.266(3)
C43 H43 0.9500
C43 C44 1.398(5)
C43 V1 2.299(4)
C44 H44 0.9500
C44 C45 1.415(5)
C44 V1 2.292(4)
C45 H45 0.9500
C45 C46 1.399(5)
C45 V1 2.288(3)
C46 H46 0.9500
C46 V1 2.250(3)
C47 C48 1.391(5)
C47 C52 1.390(4)
C47 P1 1.801(3)
C48 H48 0.9500
C48 C49 1.384(5)
C49 H49 0.9500
C49 C50 1.377(5)
C50 H50 0.9500
C50 C51 1.389(5)
C51 H51 0.9500
C51 C52 1.396(5)
C52 H52 0.9500
C53 C54 1.389(5)
C53 C58 1.388(5)
C53 P1 1.795(3)
C54 H54 0.9500
C54 C55 1.387(5)
C55 H55 0.9500
C55 C56 1.371(5)
C56 H56 0.9500
C56 C57 1.388(5)
C57 H57 0.9500
C57 C58 1.387(5)
C58 H58 0.9500
C59 C60 1.399(4)
C59 C64 1.388(4)
C60 C61 1.384(4)
C60 F1 1.352(3)
C61 C62 1.369(4)
C61 F2 1.350(3)
C62 C63 1.376(4)
C62 F3 1.337(4)
C63 C64 1.386(4)
C63 F4 1.345(3)
C64 F5 1.358(3)
C65 C66 1.393(4)
C65 C70 1.393(4)
C66 C67 1.375(5)
C66 F6 1.348(4)
C67 C68 1.358(5)
C67 F7 1.354(4)
C68 C69 1.376(5)
C68 F8 1.348(4)
C69 C70 1.376(4)
C69 F9 1.340(4)
C70 F10 1.358(3)
C71 C72 1.390(4)
C71 C76 1.378(4)
C72 C73 1.390(4)
C72 F11 1.353(4)
C73 C74 1.361(5)
C73 F12 1.344(4)
C74 C75 1.366(5)
C74 F13 1.344(4)
C75 C76 1.380(4)
C75 F14 1.352(4)
C76 F15 1.352(3)
C77 C78 1.391(5)
C77 C82 1.389(5)
C78 C79 1.367(5)
C78 F16 1.350(4)
C79 C80 1.368(5)
C79 F17 1.345(4)
C80 C81 1.365(5)
C80 F18 1.359(4)
C81 C82 1.377(5)
C81 F19 1.345(4)
C82 F20 1.350(4)
O1 P1 1.485(2)
O2 V1 2.075(2)
O3 V1 2.080(2)

loop_
_smtbx_masks_void_nr
_smtbx_masks_void_average_x
_smtbx_masks_void_average_y
_smtbx_masks_void_average_z
_smtbx_masks_void_volume
_smtbx_masks_void_count_electrons
1 0.000 0.000 -0.741 814.5 265.1
2 0.000 0.500 -0.352 848.1 264.2
3 0.500 0.000 -0.533 848.1 264.2
4 0.500 0.500 -0.937 814.5 265.1
